data_4513515
loop_
_publ_author_name
'Nath, Karabi'
'Husain, Ahmad'
'Dastidar, Parthasarathi'

_publ_section_title
;
 Metallogels and Silver Nanoparticles Generated from a Series of
 Transition Metal-Based Coordination Polymers Derived from a New
 Bis-pyridyl-bis-amide Ligand and Various Carboxylates
;
_journal_issue 9
_journal_name_full 'Crystal Growth &amp; Design'
_journal_page_first 4635
_journal_paper_doi 10.1021/acs.cgd.5b00911
_journal_volume 15
_journal_year 2015
_chemical_formula_sum 'C32 H28 Co N4 O8'
_chemical_formula_weight 655.51
_space_group_crystal_system triclinic
_space_group_IT_number 2
_space_group_name_Hall '-P 1'
_space_group_name_H-M_alt 'P -1'
_symmetry_space_group_name_Hall '-P 1'
_symmetry_space_group_name_H-M 'P -1'
_atom_sites_solution_hydrogens mixed
_audit_creation_method SHELXL-2014/7
_cell_angle_alpha 100.727(5)
_cell_angle_beta 96.444(4)
_cell_angle_gamma 96.517(4)
_cell_formula_units_Z 1
_cell_length_a 6.7968(17)
_cell_length_b 9.143(2)
_cell_length_c 11.838(3)
_cell_measurement_reflns_used 8474
_cell_measurement_temperature 298(2)
_cell_measurement_theta_max 25.00
_cell_measurement_theta_min 1.77
_cell_volume 711.4(3)
_computing_cell_refinement 'Bruker SAINT'
_computing_data_collection 'Bruker APEX2'
_computing_data_reduction 'Bruker SAINT'
_computing_structure_refinement 'SHELXL-2014/7 (Sheldrick, 2014)'
_computing_structure_solution 'SHELXS-97 (Sheldrick, 2008)'
_diffrn_ambient_temperature 298(2)
_diffrn_measured_fraction_theta_full 0.993
_diffrn_measured_fraction_theta_max 0.990
_diffrn_measurement_device_type 'Bruker APEX-II CCD'
_diffrn_measurement_method '\f and \w scans'
_diffrn_radiation_source 'sealed tube'
_diffrn_radiation_type MoK\a
_diffrn_radiation_wavelength 0.71073
_diffrn_reflns_av_R_equivalents 0.0117
_diffrn_reflns_av_unetI/netI 0.0114
_diffrn_reflns_laue_measured_fraction_full 0.993
_diffrn_reflns_laue_measured_fraction_max 0.990
_diffrn_reflns_limit_h_max 7
_diffrn_reflns_limit_h_min -8
_diffrn_reflns_limit_k_max 11
_diffrn_reflns_limit_k_min -11
_diffrn_reflns_limit_l_max 14
_diffrn_reflns_limit_l_min -14
_diffrn_reflns_number 9138
_diffrn_reflns_point_group_measured_fraction_full 0.993
_diffrn_reflns_point_group_measured_fraction_max 0.990
_diffrn_reflns_theta_full 25.242
_diffrn_reflns_theta_max 25.994
_diffrn_reflns_theta_min 1.767
_exptl_absorpt_coefficient_mu 0.665
_exptl_absorpt_correction_type multi-scan
_exptl_absorpt_process_details sadabs
_exptl_crystal_colour PINK
_exptl_crystal_density_diffrn 1.530
_exptl_crystal_description BLOCK
_exptl_crystal_F_000 339
_exptl_crystal_size_max 0.700
_exptl_crystal_size_mid 0.360
_exptl_crystal_size_min 0.260
_exptl_transmission_factor_max 0.7464
_exptl_transmission_factor_min 0.6865
_refine_diff_density_max 0.386
_refine_diff_density_min -0.419
_refine_diff_density_rms 0.068
_refine_ls_extinction_method none
_refine_ls_goodness_of_fit_ref 1.165
_refine_ls_hydrogen_treatment constr
_refine_ls_matrix_type full
_refine_ls_number_parameters 225
_refine_ls_number_reflns 2772
_refine_ls_number_restraints 8
_refine_ls_restrained_S_all 1.166
_refine_ls_R_factor_all 0.0354
_refine_ls_R_factor_gt 0.0330
_refine_ls_shift/su_max 0.000
_refine_ls_shift/su_mean 0.000
_refine_ls_structure_factor_coef Fsqd
_refine_ls_weighting_details 'w=1/[\s^2^(Fo^2^)+(0.0604P)^2^+0.3246P] where P=(Fo^2^+2Fc^2^)/3'
_refine_ls_weighting_scheme calc
_refine_ls_wR_factor_gt 0.0981
_refine_ls_wR_factor_ref 0.1081
_reflns_Friedel_coverage 0.000
_reflns_number_gt 2642
_reflns_number_total 2772
_reflns_threshold_expression 'I > 2\s(I)'
_cod_data_source_file cg5b00911_si_002.cif
_cod_data_source_block CP7
_cod_depositor_comments
;
The following automatic conversions were performed:

'_exptl_absorpt_correction_type' value 'MULTI-SCAN' changed to
'multi-scan' according to
/usr/data/users/saulius/crontab/automatic-downloads/rss-feeds/ACS/lib/dictionaries/cif_core.dic
dictionary named 'cif_core.dic' version 2.4.2 from 2011-04-26.

Automatic conversion script
Id: cif_fix_values 3271 2015-04-21 07:52:19Z andrius 

 Adding full bibliography for 4513508--4513516.cif.
;
_cod_database_code 4513515
_shelx_shelxl_version_number 2014/7
_shelx_space_group_comment
;
The symmetry employed for this shelxl refinement is uniquely defined
by the following loop, which should always be used as a source of
symmetry information in preference to the above space-group names.
They are only intended as comments.
;
_shelx_estimated_absorpt_t_min 0.653
_shelx_estimated_absorpt_t_max 0.846

loop_
_space_group_symop_operation_xyz
'x, y, z'
'-x, -y, -z'

loop_
_atom_site_label
_atom_site_type_symbol
_atom_site_fract_x
_atom_site_fract_y
_atom_site_fract_z
_atom_site_U_iso_or_equiv
_atom_site_adp_type
_atom_site_occupancy
_atom_site_site_symmetry_order
_atom_site_calc_flag
_atom_site_refinement_flags_posn
_atom_site_refinement_flags_adp
_atom_site_refinement_flags_occupancy
_atom_site_disorder_assembly
_atom_site_disorder_group
Co1 Co 0.0000 0.0000 0.0000 0.03028(15) Uani 1 2 d S . P . .
O1 O -0.3781(3) 0.3275(2) 0.52828(15) 0.0594(5) Uani 1 1 d . . . . .
O2 O 0.0787(2) -0.16564(16) 0.08605(13) 0.0394(3) Uani 1 1 d . . . . .
O3 O 0.3998(2) -0.08855(19) 0.15105(16) 0.0504(4) Uani 1 1 d . . . . .
O4 O 0.3015(2) 0.10723(18) 0.02564(14) 0.0415(4) Uani 1 1 d . . . . .
H4A H 0.3408 0.1117 -0.0400 0.062 Uiso 1 1 d R U . . .
H4B H 0.3764 0.0565 0.0614 0.062 Uiso 1 1 d R U . . .
N1 N -0.0344(2) 0.14801(19) 0.16390(15) 0.0336(4) Uani 1 1 d . . . . .
N2 N -0.4168(3) 0.1635(2) 0.35616(15) 0.0402(4) Uani 1 1 d . . . . .
H2 H -0.4952 0.0889 0.3126 0.048 Uiso 1 1 calc R U . . .
C1 C 0.0852(3) 0.2781(3) 0.2084(2) 0.0415(5) Uani 1 1 d . . . . .
H1 H 0.1951 0.3031 0.1721 0.050 Uiso 1 1 calc R U . . .
C2 C 0.0518(4) 0.3752(3) 0.3047(2) 0.0478(6) Uani 1 1 d . . . . .
H2A H 0.1410 0.4624 0.3340 0.057 Uiso 1 1 calc R U . . .
C3 C -0.1145(4) 0.3444(3) 0.3590(2) 0.0441(5) Uani 1 1 d . . . . .
H3 H -0.1410 0.4111 0.4232 0.053 Uiso 1 1 calc R U . . .
C4 C -0.2396(3) 0.2109(2) 0.31401(17) 0.0337(4) Uani 1 1 d . . . . .
C5 C -0.1901(3) 0.1157(2) 0.21892(18) 0.0354(4) Uani 1 1 d . . . . .
H5 H -0.2704 0.0237 0.1917 0.042 Uiso 1 1 calc R U . . .
C6 C -0.4768(3) 0.2233(2) 0.45851(18) 0.0383(5) Uani 1 1 d . . . . .
C7 C -0.6741(3) 0.1532(2) 0.48339(17) 0.0352(4) Uani 1 1 d D . . . .
C8 C -0.7803(3) 0.0221(2) 0.42060(18) 0.0388(5) Uani 1 1 d D . . . .
H8 H -0.7315 -0.0285 0.3563 0.047 Uiso 1 1 calc R U . . .
C9 C -0.9629(3) -0.0385(2) 0.45116(17) 0.0343(4) Uani 1 1 d D . . . .
C10 C -0.9254(4) 0.1750(3) 0.6114(2) 0.0570(7) Uani 1 1 d D . . . .
H10 H -0.9726 0.2280 0.6755 0.068 Uiso 1 1 calc R U . . .
C11 C -0.7500(4) 0.2303(3) 0.5798(2) 0.0528(7) Uani 1 1 d D . . . .
H11 H -0.6793 0.3204 0.6224 0.063 Uiso 1 1 calc R U . . .
C12 C 0.2459(3) -0.1844(2) 0.13084(16) 0.0315(4) Uani 1 1 d . . . . .
C13 C 0.2676(3) -0.3356(2) 0.1615(2) 0.0409(5) Uani 1 1 d . . . . .
H13A H 0.1364 -0.3924 0.1568 0.049 Uiso 1 1 calc R U . . .
H13B H 0.3339 -0.3215 0.2404 0.049 Uiso 1 1 calc R U . . .
C14 C 0.3885(3) -0.4224(2) 0.07872(18) 0.0356(4) Uani 1 1 d D . . . .
C15B C 0.3400(10) -0.4386(9) -0.0422(4) 0.0502(17) Uani 0.582(13) 1 d D . P A 2
H15B H 0.2309 -0.3977 -0.0717 0.060 Uiso 0.582(13) 1 calc R U P A 2
C16B C 0.5473(10) -0.4853(9) 0.1171(4) 0.0500(17) Uani 0.582(13) 1 d D . P A 2
H16B H 0.5815 -0.4771 0.1965 0.060 Uiso 0.582(13) 1 calc R U P A 2
C16A C 0.5974(9) -0.4052(12) 0.0980(6) 0.046(2) Uani 0.418(13) 1 d D . P A 1
H16A H 0.6654 -0.3416 0.1649 0.055 Uiso 0.418(13) 1 calc R U P A 1
C15A C 0.2956(9) -0.5184(13) -0.0187(7) 0.049(2) Uani 0.418(13) 1 d D . P A 1
H15A H 0.1567 -0.5334 -0.0328 0.059 Uiso 0.418(13) 1 calc R U P A 1

loop_
_atom_site_aniso_label
_atom_site_aniso_U_11
_atom_site_aniso_U_22
_atom_site_aniso_U_33
_atom_site_aniso_U_23
_atom_site_aniso_U_13
_atom_site_aniso_U_12
Co1 0.0220(2) 0.0342(2) 0.0349(2) 0.00597(15) 0.01033(14) 0.00019(14)
O1 0.0490(10) 0.0660(11) 0.0474(10) -0.0208(8) 0.0230(8) -0.0209(8)
O2 0.0307(7) 0.0396(8) 0.0495(9) 0.0137(7) 0.0080(6) 0.0007(6)
O3 0.0372(8) 0.0435(9) 0.0657(11) 0.0122(8) -0.0033(8) -0.0064(7)
O4 0.0281(7) 0.0496(9) 0.0473(9) 0.0097(7) 0.0122(6) 0.0004(6)
N1 0.0287(8) 0.0351(8) 0.0371(9) 0.0059(7) 0.0122(7) -0.0001(7)
N2 0.0337(9) 0.0452(10) 0.0340(9) -0.0074(7) 0.0149(7) -0.0115(7)
C1 0.0366(11) 0.0415(11) 0.0445(12) 0.0065(9) 0.0151(9) -0.0088(9)
C2 0.0490(13) 0.0410(12) 0.0464(12) 0.0004(10) 0.0147(10) -0.0177(10)
C3 0.0490(13) 0.0397(11) 0.0388(11) -0.0023(9) 0.0169(10) -0.0082(10)
C4 0.0303(10) 0.0379(10) 0.0316(10) 0.0048(8) 0.0096(8) -0.0023(8)
C5 0.0306(10) 0.0353(10) 0.0364(10) 0.0001(8) 0.0111(8) -0.0060(8)
C6 0.0338(10) 0.0431(11) 0.0345(10) -0.0015(8) 0.0131(8) -0.0023(9)
C7 0.0306(10) 0.0418(11) 0.0315(10) 0.0008(8) 0.0123(8) 0.0013(8)
C8 0.0357(11) 0.0456(11) 0.0320(10) -0.0052(8) 0.0179(8) 0.0010(9)
C9 0.0317(10) 0.0403(10) 0.0285(9) -0.0020(8) 0.0116(8) 0.0021(8)
C10 0.0489(14) 0.0593(15) 0.0505(14) -0.0231(12) 0.0299(11) -0.0108(11)
C11 0.0465(13) 0.0520(13) 0.0468(13) -0.0202(11) 0.0221(11) -0.0141(11)
C12 0.0311(10) 0.0340(10) 0.0284(9) 0.0000(7) 0.0111(7) 0.0035(8)
C13 0.0431(12) 0.0412(11) 0.0419(11) 0.0095(9) 0.0160(9) 0.0081(9)
C14 0.0384(11) 0.0313(9) 0.0379(10) 0.0057(8) 0.0094(8) 0.0057(8)
C15B 0.050(3) 0.057(4) 0.044(2) 0.005(2) -0.002(2) 0.025(3)
C16B 0.067(3) 0.055(4) 0.029(2) 0.005(2) 0.003(2) 0.025(3)
C16A 0.038(3) 0.055(5) 0.036(3) -0.009(3) 0.000(2) 0.002(3)
C15A 0.026(3) 0.064(5) 0.051(4) -0.004(4) 0.002(2) 0.007(3)

loop_
_atom_type_symbol
_atom_type_description
_atom_type_scat_dispersion_real
_atom_type_scat_dispersion_imag
_atom_type_scat_source
C C 0.0033 0.0016 'International Tables Vol C Tables 4.2.6.8 and 6.1.1.4'
H H 0.0000 0.0000 'International Tables Vol C Tables 4.2.6.8 and 6.1.1.4'
Co Co 0.3494 0.9721 'International Tables Vol C Tables 4.2.6.8 and 6.1.1.4'
N N 0.0061 0.0033 'International Tables Vol C Tables 4.2.6.8 and 6.1.1.4'
O O 0.0106 0.0060 'International Tables Vol C Tables 4.2.6.8 and 6.1.1.4'

loop_
_geom_angle_atom_site_label_1
_geom_angle_atom_site_label_2
_geom_angle_atom_site_label_3
_geom_angle
_geom_angle_site_symmetry_1
_geom_angle_site_symmetry_3
O2 Co1 O2 180.0 . 2
O2 Co1 O4 91.82(6) . .
O2 Co1 O4 88.18(6) 2 .
O2 Co1 O4 88.18(6) . 2
O2 Co1 O4 91.82(6) 2 2
O4 Co1 O4 180.00(11) . 2
O2 Co1 N1 91.51(7) . .
O2 Co1 N1 88.49(7) 2 .
O4 Co1 N1 86.59(6) . .
O4 Co1 N1 93.41(6) 2 .
O2 Co1 N1 88.49(7) . 2
O2 Co1 N1 91.51(7) 2 2
O4 Co1 N1 93.41(6) . 2
O4 Co1 N1 86.59(6) 2 2
N1 Co1 N1 180.0 . 2
C12 O2 Co1 129.57(13) . .
Co1 O4 H4A 109.9 . .
Co1 O4 H4B 109.3 . .
H4A O4 H4B 109.1 . .
C5 N1 C1 116.82(17) . .
C5 N1 Co1 119.67(13) . .
C1 N1 Co1 123.29(13) . .
C6 N2 C4 126.79(17) . .
C6 N2 H2 116.6 . .
C4 N2 H2 116.6 . .
N1 C1 C2 122.68(19) . .
N1 C1 H1 118.7 . .
C2 C1 H1 118.7 . .
C1 C2 C3 120.4(2) . .
C1 C2 H2A 119.8 . .
C3 C2 H2A 119.8 . .
C4 C3 C2 117.6(2) . .
C4 C3 H3 121.2 . .
C2 C3 H3 121.2 . .
C3 C4 C5 118.24(18) . .
C3 C4 N2 125.22(19) . .
C5 C4 N2 116.54(17) . .
N1 C5 C4 124.12(18) . .
N1 C5 H5 117.9 . .
C4 C5 H5 117.9 . .
O1 C6 N2 122.92(19) . .
O1 C6 C7 120.41(18) . .
N2 C6 C7 116.67(18) . .
C8 C7 C11 119.02(18) . .
C8 C7 C6 124.83(18) . .
C11 C7 C6 116.14(18) . .
C7 C8 C9 121.48(18) . .
C7 C8 H8 119.3 . .
C9 C8 H8 119.3 . .
C8 C9 C10 122.66(18) . 2_356
C8 C9 C9 119.2(2) . 2_356
C10 C9 C9 118.1(2) 2_356 2_356
C11 C10 C9 121.21(19) . 2_356
C11 C10 H10 119.4 . .
C9 C10 H10 119.4 2_356 .
C10 C11 C7 120.9(2) . .
C10 C11 H11 119.5 . .
C7 C11 H11 119.5 . .
O2 C12 O3 125.27(19) . .
O2 C12 C13 117.59(18) . .
O3 C12 C13 117.12(19) . .
C12 C13 C14 110.10(17) . .
C12 C13 H13A 109.6 . .
C14 C13 H13A 109.6 . .
C12 C13 H13B 109.6 . .
C14 C13 H13B 109.6 . .
H13A C13 H13B 108.2 . .
C15A C14 C16A 117.5(4) . .
C16B C14 C15B 117.3(3) . .
C16B C14 C13 122.0(3) . .
C15A C14 C13 120.4(3) . .
C16A C14 C13 122.1(3) . .
C15B C14 C13 120.7(3) . .
C16B C15B C14 120.6(4) 2_645 .
C16B C15B H15B 119.7 2_645 .
C14 C15B H15B 119.7 . .
C14 C16B C15B 122.1(4) . 2_645
C14 C16B H16B 118.9 . .
C15B C16B H16B 118.9 2_645 .
C15A C16A C14 120.9(5) 2_645 .
C15A C16A H16A 119.5 2_645 .
C14 C16A H16A 119.5 . .
C14 C15A C16A 121.6(5) . 2_645
C14 C15A H15A 119.2 . .
C16A C15A H15A 119.2 2_645 .

loop_
_geom_bond_atom_site_label_1
_geom_bond_atom_site_label_2
_geom_bond_distance
_geom_bond_site_symmetry_2
Co1 O2 2.0623(15) .
Co1 O2 2.0623(15) 2
Co1 O4 2.1324(15) .
Co1 O4 2.1324(15) 2
Co1 N1 2.2015(17) .
Co1 N1 2.2016(17) 2
O1 C6 1.216(3) .
O2 C12 1.243(2) .
O3 C12 1.255(2) .
O4 H4A 0.8560 .
O4 H4B 0.8557 .
N1 C5 1.337(3) .
N1 C1 1.343(3) .
N2 C6 1.360(3) .
N2 C4 1.409(2) .
N2 H2 0.8600 .
C1 C2 1.366(3) .
C1 H1 0.9300 .
C2 C3 1.389(3) .
C2 H2A 0.9300 .
C3 C4 1.385(3) .
C3 H3 0.9300 .
C4 C5 1.387(3) .
C5 H5 0.9300 .
C6 C7 1.503(3) .
C7 C8 1.365(3) .
C7 C11 1.407(3) .
C8 C9 1.413(3) .
C8 H8 0.9300 .
C9 C10 1.413(3) 2_356
C9 C9 1.413(4) 2_356
C10 C11 1.361(3) .
C10 C9 1.413(3) 2_356
C10 H10 0.9300 .
C11 H11 0.9300 .
C12 C13 1.512(3) .
C13 C14 1.518(3) .
C13 H13A 0.9700 .
C13 H13B 0.9700 .
C14 C16B 1.353(5) .
C14 C15A 1.354(6) .
C14 C16A 1.398(6) .
C14 C15B 1.408(5) .
C15B C16B 1.379(6) 2_645
C15B H15B 0.9300 .
C16B C15B 1.379(6) 2_645
C16B H16B 0.9300 .
C16A C15A 1.387(8) 2_645
C16A H16A 0.9300 .
C15A C16A 1.387(8) 2_645
C15A H15A 0.9300 .

loop_
_geom_hbond_atom_site_label_D
_geom_hbond_atom_site_label_H
_geom_hbond_atom_site_label_A
_geom_hbond_distance_DH
_geom_hbond_distance_HA
_geom_hbond_distance_DA
_geom_hbond_angle_DHA
_geom_hbond_site_symmetry_A
O4 H4A O3 0.86 2.32 3.070(2) 146.4 2_655
O4 H4B O3 0.86 1.86 2.625(2) 148.8 .
N2 H2 O3 0.86 2.25 3.057(2) 155.7 1_455
C1 H1 O4 0.93 2.48 3.043(3) 119.0 .
C2 H2A O1 0.93 2.55 3.445(3) 162.5 2_566
C3 H3 O1 0.93 2.29 2.848(3) 117.8 .
C5 H5 O3 0.93 2.32 3.108(3) 142.8 1_455
C5 H5 O4 0.93 2.60 3.174(3) 120.2 2

loop_
_geom_torsion_atom_site_label_1
_geom_torsion_atom_site_label_2
_geom_torsion_atom_site_label_3
_geom_torsion_atom_site_label_4
_geom_torsion
_geom_torsion_site_symmetry_1
_geom_torsion_site_symmetry_4
C5 N1 C1 C2 -0.4(3) . .
Co1 N1 C1 C2 174.14(19) . .
N1 C1 C2 C3 -2.2(4) . .
C1 C2 C3 C4 1.9(4) . .
C2 C3 C4 C5 0.8(4) . .
C2 C3 C4 N2 -178.4(2) . .
C6 N2 C4 C3 -13.2(4) . .
C6 N2 C4 C5 167.7(2) . .
C1 N1 C5 C4 3.3(3) . .
Co1 N1 C5 C4 -171.41(17) . .
C3 C4 C5 N1 -3.6(4) . .
N2 C4 C5 N1 175.6(2) . .
C4 N2 C6 O1 -1.1(4) . .
C4 N2 C6 C7 179.5(2) . .
O1 C6 C7 C8 -168.9(2) . .
N2 C6 C7 C8 10.5(3) . .
O1 C6 C7 C11 10.4(4) . .
N2 C6 C7 C11 -170.1(2) . .
C11 C7 C8 C9 -0.8(4) . .
C6 C7 C8 C9 178.5(2) . .
C7 C8 C9 C10 -179.2(3) . 2_356
C7 C8 C9 C9 0.1(4) . 2_356
C9 C10 C11 C7 0.0(5) 2_356 .
C8 C7 C11 C10 0.8(4) . .
C6 C7 C11 C10 -178.6(3) . .
Co1 O2 C12 O3 13.8(3) . .
Co1 O2 C12 C13 -164.95(13) . .
O2 C12 C13 C14 108.2(2) . .
O3 C12 C13 C14 -70.6(2) . .
C12 C13 C14 C16B 129.2(5) . .
C12 C13 C14 C15A -92.4(7) . .
C12 C13 C14 C16A 86.4(7) . .
C12 C13 C14 C15B -50.0(5) . .
C16B C14 C15B C16B -0.7(9) . 2_645
C13 C14 C15B C16B 178.6(4) . 2_645
C15B C14 C16B C15B 0.7(9) . 2_645
C13 C14 C16B C15B -178.6(4) . 2_645
C15A C14 C16A C15A 1.3(12) . 2_645
C13 C14 C16A C15A -177.6(6) . 2_645
C16A C14 C15A C16A -1.3(12) . 2_645
C13 C14 C15A C16A 177.6(6) . 2_645
